data_4306829
loop_
_publ_author_name
'Prabhuodeyara M. Gurubasavaraj'
'Swadhin K. Mandal'
'Herbert W. Roesky'
'Rainer B. Oswald'
'Aritra Pal'
'Mathias Noltemeyer'

_publ_section_title
;
Synthesis, Structural Characterization, Catalytic Properties, and
Theoretical Study of Compounds Containing an Al-O-M (M = Ti, Hf) Core
;
_journal_name_full 'Inorganic Chemistry'
_journal_page_first 1056
_journal_page_last 1061
_journal_paper_doi 10.1021/ic060538r
_journal_volume 46
_journal_year 2007
_chemical_formula_sum 'C41 H57 Al N2 O Ti'
_chemical_formula_weight 668.77
_chemical_name_systematic
; 
 ? 
;
_space_group_IT_number 2
_symmetry_cell_setting triclinic
_symmetry_space_group_name_Hall '-P 1'
_symmetry_space_group_name_H-M 'P -1'
_atom_sites_solution_hydrogens geom
_atom_sites_solution_primary direct
_atom_sites_solution_secondary difmap
_audit_creation_method SHELXL-97
_cell_angle_alpha 90.13(2)
_cell_angle_beta 90.55(2)
_cell_angle_gamma 114.14(2)
_cell_formula_units_Z 2
_cell_length_a 9.572(2)
_cell_length_b 10.422(2)
_cell_length_c 20.060(3)
_cell_measurement_temperature 100(2)
_cell_volume 1826.0(7)
_computing_cell_refinement 'Bruker SAINT (V. 7.01A, Siemens 2003)'
_computing_data_collection 'Proteum (Version 1.40, Bruker 2002)'
_computing_data_reduction 'Bruker SAINT (V. 7.01A, Siemens 2003)'
_computing_molecular_graphics 'Bruker AXS SHELXTL (V. 6.12)'
_computing_publication_material 'SHELXL-97 (Sheldrick, 1997)'
_computing_structure_refinement 'SHELXL-97 (Sheldrick, 1997)'
_computing_structure_solution 'SHELXS-97 (Sheldrick, 1990)'
_diffrn_ambient_temperature 100(2)
_diffrn_detector_area_resol_mean 5.602
_diffrn_measured_fraction_theta_full 0.963
_diffrn_measured_fraction_theta_max 0.963
_diffrn_measurement_device_type 'Bruker three circle diffractometer'
_diffrn_measurement_method 'phi and omega scan'
_diffrn_radiation_monochromator 'mirror system'
_diffrn_radiation_source 'rotating anode'
_diffrn_radiation_type CuK\a
_diffrn_radiation_wavelength 1.54178
_diffrn_reflns_av_R_equivalents 0.0432
_diffrn_reflns_av_sigmaI/netI 0.0482
_diffrn_reflns_limit_h_max 10
_diffrn_reflns_limit_h_min -10
_diffrn_reflns_limit_k_max 11
_diffrn_reflns_limit_k_min -11
_diffrn_reflns_limit_l_max 20
_diffrn_reflns_limit_l_min -22
_diffrn_reflns_number 15952
_diffrn_reflns_theta_full 58.92
_diffrn_reflns_theta_max 58.92
_diffrn_reflns_theta_min 4.41
_diffrn_standards_decay_% 0
_diffrn_standards_interval_count 0
_diffrn_standards_interval_time 0
_diffrn_standards_number 0
_exptl_absorpt_coefficient_mu 2.464
_exptl_absorpt_correction_T_max 0.6386
_exptl_absorpt_correction_T_min 0.6386
_exptl_absorpt_correction_type multi-scan
_exptl_crystal_colour colourless
_exptl_crystal_density_diffrn 1.216
_exptl_crystal_density_method 'not measured'
_exptl_crystal_description blocks
_exptl_crystal_F_000 720
_exptl_crystal_size_max 0.2
_exptl_crystal_size_mid 0.2
_exptl_crystal_size_min 0.2
_refine_diff_density_max 0.301
_refine_diff_density_min -0.368
_refine_diff_density_rms 0.053
_refine_ls_extinction_method none
_refine_ls_goodness_of_fit_ref 1.195
_refine_ls_hydrogen_treatment mixed
_refine_ls_matrix_type full
_refine_ls_number_parameters 531
_refine_ls_number_reflns 5056
_refine_ls_number_restraints 704
_refine_ls_restrained_S_all 1.125
_refine_ls_R_factor_all 0.0760
_refine_ls_R_factor_gt 0.0603
_refine_ls_shift/su_max 0.005
_refine_ls_shift/su_mean 0.000
_refine_ls_structure_factor_coef Fsqd
_refine_ls_weighting_details 'calc w=1/[\s^2^(Fo^2^)+(0.0000P)^2^+4.3735P] where P=(Fo^2^+2Fc^2^)/3'
_refine_ls_weighting_scheme calc
_refine_ls_wR_factor_gt 0.1205
_refine_ls_wR_factor_ref 0.1265
_reflns_number_gt 4220
_reflns_number_total 5056
_reflns_threshold_expression >2sigma(I)
_cod_data_source_file ic060538rsi20060330_035143.cif
_cod_data_source_block temp1
_cod_original_cell_volume 1826.0(6)
_cod_database_code 4306829

loop_
_symmetry_equiv_pos_as_xyz
'x, y, z'
'-x, -y, -z'

loop_
_atom_site_label
_atom_site_type_symbol
_atom_site_fract_x
_atom_site_fract_y
_atom_site_fract_z
_atom_site_U_iso_or_equiv
_atom_site_adp_type
_atom_site_occupancy
_atom_site_symmetry_multiplicity
_atom_site_calc_flag
_atom_site_refinement_flags
_atom_site_disorder_assembly
_atom_site_disorder_group
Ti1 Ti 0.34631(8) 0.55799(9) 0.24294(4) 0.0290(2) Uani 1 1 d D . .
Al1 Al 0.73647(12) 0.72079(12) 0.25307(6) 0.0202(3) Uani 1 1 d . . .
O1 O 0.5443(3) 0.6818(3) 0.25009(14) 0.0290(7) Uani 1 1 d . A .
N1 N 0.8352(4) 0.8469(3) 0.32600(16) 0.0199(8) Uani 1 1 d . A .
N2 N 0.8513(3) 0.8457(3) 0.18415(16) 0.0217(8) Uani 1 1 d . A .
C1 C 0.9994(4) 0.9250(4) 0.1966(2) 0.0234(10) Uani 1 1 d . . .
C2 C 1.1080(5) 0.9872(5) 0.1400(2) 0.0305(11) Uani 1 1 d . A .
H2A H 1.0533 1.0083 0.1030 0.046 Uiso 1 1 calc R . .
H2B H 1.1487 0.9199 0.1251 0.046 Uiso 1 1 calc R . .
H2C H 1.1925 1.0740 0.1551 0.046 Uiso 1 1 calc R . .
C3 C 1.0614(4) 0.9553(4) 0.2610(2) 0.0248(10) Uani 1 1 d D A .
H3 H 1.165(2) 1.019(3) 0.267(2) 0.030 Uiso 1 1 d D . .
C4 C 0.9833(4) 0.9315(4) 0.3215(2) 0.0212(9) Uani 1 1 d . . .
C5 C 1.0727(5) 1.0105(5) 0.3817(2) 0.0311(11) Uani 1 1 d . A .
H5A H 1.0265 0.9585 0.4222 0.047 Uiso 0.50 1 calc PR . .
H5B H 1.0708 1.1038 0.3835 0.047 Uiso 0.50 1 calc PR . .
H5C H 1.1788 1.0207 0.3787 0.047 Uiso 0.50 1 calc PR . .
H5D H 1.1576 1.0969 0.3674 0.047 Uiso 0.50 1 calc PR . .
H5E H 1.1133 0.9515 0.4061 0.047 Uiso 0.50 1 calc PR . .
H5F H 1.0053 1.0346 0.4109 0.047 Uiso 0.50 1 calc PR . .
C6 C 0.7559(4) 0.8340(4) 0.3883(2) 0.0233(10) Uani 1 1 d . . .
C7 C 0.7706(5) 0.7482(4) 0.4394(2) 0.0249(10) Uani 1 1 d . A .
C8 C 0.6834(5) 0.7325(5) 0.4964(2) 0.0362(12) Uani 1 1 d . . .
H8 H 0.6908 0.6745 0.5316 0.043 Uiso 1 1 calc R A .
C9 C 0.5859(5) 0.8001(6) 0.5027(2) 0.0448(14) Uani 1 1 d . A .
H9 H 0.5278 0.7889 0.5421 0.054 Uiso 1 1 calc R . .
C10 C 0.5732(5) 0.8833(6) 0.4521(3) 0.0447(13) Uani 1 1 d . . .
H10 H 0.5050 0.9281 0.4569 0.054 Uiso 1 1 calc R A .
C11 C 0.6568(5) 0.9036(5) 0.3944(2) 0.0309(11) Uani 1 1 d . A .
C12 C 0.7889(4) 0.8404(5) 0.1170(2) 0.0249(10) Uani 1 1 d . . .
C13 C 0.7194(5) 0.9335(5) 0.1019(2) 0.0306(11) Uani 1 1 d . A .
C14 C 0.6550(5) 0.9227(6) 0.0371(2) 0.0431(14) Uani 1 1 d . . .
H14 H 0.6099 0.9852 0.0246 0.052 Uiso 1 1 calc R A .
C15 C 0.6565(5) 0.8239(6) -0.0080(2) 0.0448(14) Uani 1 1 d . A .
H15 H 0.6102 0.8173 -0.0507 0.054 Uiso 1 1 calc R . .
C16 C 0.7238(5) 0.7352(6) 0.0080(2) 0.0391(12) Uani 1 1 d . . .
H16 H 0.7228 0.6671 -0.0237 0.047 Uiso 1 1 calc R A .
C17 C 0.7944(5) 0.7423(5) 0.0702(2) 0.0301(11) Uani 1 1 d . A .
C18 C 0.1309(17) 0.456(2) 0.3187(10) 0.032(3) Uani 0.63(2) 1 d PDU A 1
H18 H 0.0325 0.4459 0.3040 0.039 Uiso 0.63(2) 1 calc PR A 1
C19 C 0.2433(18) 0.5749(18) 0.3503(10) 0.035(3) Uani 0.63(2) 1 d PDU A 1
H19 H 0.2333 0.6596 0.3611 0.043 Uiso 0.63(2) 1 calc PR A 1
C20 C 0.3728(18) 0.5463(17) 0.3630(11) 0.033(3) Uani 0.63(2) 1 d PDU A 1
H20 H 0.4654 0.6085 0.3839 0.040 Uiso 0.63(2) 1 calc PR A 1
C21 C 0.342(2) 0.4109(17) 0.3397(7) 0.032(3) Uani 0.63(2) 1 d PDU A 1
H21 H 0.4096 0.3651 0.3413 0.038 Uiso 0.63(2) 1 calc PR A 1
C22 C 0.191(2) 0.3542(18) 0.3130(11) 0.036(3) Uani 0.63(2) 1 d PDU A 1
H22 H 0.1390 0.2627 0.2945 0.043 Uiso 0.63(2) 1 calc PR A 1
C23 C 0.118(2) 0.530(2) 0.1806(16) 0.036(3) Uani 0.63(2) 1 d PDU A 1
H23 H 0.0180 0.4708 0.1947 0.044 Uiso 0.63(2) 1 calc PR A 1
C24 C 0.1975(17) 0.6730(16) 0.1985(8) 0.037(3) Uani 0.63(2) 1 d PDU A 1
H24 H 0.1628 0.7248 0.2281 0.044 Uiso 0.63(2) 1 calc PR A 1
C25 C 0.3379(13) 0.7247(13) 0.1645(7) 0.035(3) Uani 0.63(2) 1 d PDU A 1
H25 H 0.4136 0.8186 0.1661 0.043 Uiso 0.63(2) 1 calc PR A 1
C26 C 0.3461(12) 0.6138(17) 0.1282(5) 0.039(3) Uani 0.63(2) 1 d PDU A 1
H26 H 0.4289 0.6198 0.1008 0.047 Uiso 0.63(2) 1 calc PR A 1
C27 C 0.2101(14) 0.4897(16) 0.1386(6) 0.040(3) Uani 0.63(2) 1 d PDU A 1
H27 H 0.1866 0.3985 0.1209 0.048 Uiso 0.63(2) 1 calc PR A 1
C29 C 0.396(2) 0.3841(17) 0.1982(11) 0.046(4) Uani 0.63(2) 1 d PDU A 1
H29A H 0.4777 0.3729 0.2239 0.04(2) Uiso 0.63(2) 1 calc PR A 1
H29B H 0.4280 0.4070 0.1519 0.053 Uiso 0.63(2) 1 calc PR A 1
H29C H 0.3032 0.2963 0.1993 0.053 Uiso 0.63(2) 1 calc PR A 1
C18B C 0.148(3) 0.465(4) 0.3307(18) 0.037(4) Uani 0.37(2) 1 d PDU A 2
H18B H 0.0477 0.4627 0.3309 0.045 Uiso 0.37(2) 1 calc PR A 2
C19B C 0.281(3) 0.573(3) 0.3585(17) 0.035(5) Uani 0.37(2) 1 d PDU A 2
H19B H 0.2911 0.6631 0.3731 0.042 Uiso 0.37(2) 1 calc PR A 2
C20B C 0.395(3) 0.520(3) 0.3606(19) 0.033(5) Uani 0.37(2) 1 d PDU A 2
H20B H 0.4899 0.5606 0.3841 0.040 Uiso 0.37(2) 1 calc PR A 2
C21B C 0.344(4) 0.397(3) 0.3217(13) 0.038(4) Uani 0.37(2) 1 d PDU A 2
H21B H 0.4030 0.3455 0.3103 0.046 Uiso 0.37(2) 1 calc PR A 2
C22B C 0.191(4) 0.363(3) 0.3024(19) 0.037(4) Uani 0.37(2) 1 d PDU A 2
H22B H 0.1283 0.2855 0.2754 0.044 Uiso 0.37(2) 1 calc PR A 2
C23B C 0.121(4) 0.553(4) 0.184(3) 0.041(5) Uani 0.37(2) 1 d PDU A 2
H23B H 0.0241 0.4795 0.1943 0.049 Uiso 0.37(2) 1 calc PR A 2
C24B C 0.189(3) 0.684(3) 0.2180(14) 0.043(4) Uani 0.37(2) 1 d PDU A 2
H24B H 0.1476 0.7127 0.2550 0.051 Uiso 0.37(2) 1 calc PR A 2
C25B C 0.329(3) 0.763(2) 0.1867(13) 0.046(5) Uani 0.37(2) 1 d PDU A 2
H25B H 0.3989 0.8556 0.1987 0.055 Uiso 0.37(2) 1 calc PR A 2
C26B C 0.347(2) 0.681(3) 0.1347(10) 0.044(5) Uani 0.37(2) 1 d PDU A 2
H26B H 0.4307 0.7090 0.1048 0.053 Uiso 0.37(2) 1 calc PR A 2
C27B C 0.220(3) 0.549(2) 0.1341(11) 0.043(4) Uani 0.37(2) 1 d PDU A 2
H27B H 0.2053 0.4718 0.1052 0.052 Uiso 0.37(2) 1 calc PR A 2
C29B C 0.397(6) 0.403(4) 0.182(2) 0.105(16) Uani 0.37(2) 1 d PDU A 2
H29D H 0.4067 0.3323 0.2115 0.157 Uiso 0.37(2) 1 calc PR A 2
H29E H 0.4931 0.4522 0.1583 0.157 Uiso 0.37(2) 1 calc PR A 2
H29F H 0.3136 0.3576 0.1499 0.157 Uiso 0.37(2) 1 calc PR A 2
C28 C 0.7889(5) 0.5583(4) 0.2596(2) 0.0313(11) Uani 1 1 d . A .
H28A H 0.7683 0.5084 0.2167 0.047 Uiso 1 1 calc R . .
H28B H 0.7270 0.4948 0.2942 0.047 Uiso 1 1 calc R . .
H28C H 0.8977 0.5902 0.2711 0.047 Uiso 1 1 calc R . .
C70 C 0.8712(5) 0.6674(5) 0.4343(2) 0.0326(11) Uani 1 1 d . . .
H70 H 0.9245 0.6895 0.3905 0.039 Uiso 1 1 calc R A .
C71 C 0.9930(6) 0.7087(5) 0.4901(2) 0.0422(13) Uani 1 1 d . A .
H71A H 1.0551 0.8102 0.4888 0.063 Uiso 1 1 calc R . .
H71B H 1.0589 0.6584 0.4837 0.063 Uiso 1 1 calc R . .
H71C H 0.9426 0.6836 0.5334 0.063 Uiso 1 1 calc R . .
C72 C 0.7744(6) 0.5089(5) 0.4372(2) 0.0458(14) Uani 1 1 d . A .
H72A H 0.6905 0.4830 0.4045 0.069 Uiso 1 1 calc R . .
H72B H 0.7321 0.4837 0.4820 0.069 Uiso 1 1 calc R . .
H72C H 0.8385 0.4585 0.4270 0.069 Uiso 1 1 calc R . .
C110 C 0.6455(5) 1.0016(5) 0.3404(2) 0.0391(12) Uani 1 1 d . . .
H110 H 0.6836 0.9770 0.2981 0.047 Uiso 1 1 calc R A .
C111 C 0.4821(6) 0.9861(6) 0.3273(3) 0.0665(19) Uani 1 1 d . A .
H11A H 0.4807 1.0441 0.2892 0.100 Uiso 1 1 calc R . .
H11B H 0.4443 1.0168 0.3669 0.100 Uiso 1 1 calc R . .
H11C H 0.4162 0.8874 0.3176 0.100 Uiso 1 1 calc R . .
C112 C 0.7481(6) 1.1525(5) 0.3573(3) 0.0493(14) Uani 1 1 d . A .
H11D H 0.8547 1.1636 0.3598 0.074 Uiso 1 1 calc R . .
H11E H 0.7184 1.1778 0.4003 0.074 Uiso 1 1 calc R . .
H11F H 0.7377 1.2142 0.3226 0.074 Uiso 1 1 calc R . .
C130 C 0.7130(5) 1.0401(5) 0.1517(3) 0.0402(13) Uani 1 1 d . . .
H130 H 0.6835 0.9915 0.1956 0.048 Uiso 1 1 calc R A .
C131 C 0.8677(6) 1.1659(5) 0.1619(3) 0.0466(13) Uani 1 1 d . A .
H13A H 0.9427 1.1330 0.1800 0.070 Uiso 1 1 calc R . .
H13B H 0.8557 1.2330 0.1932 0.070 Uiso 1 1 calc R . .
H13C H 0.9035 1.2121 0.1191 0.070 Uiso 1 1 calc R . .
C132 C 0.5947(6) 1.0994(6) 0.1341(3) 0.0565(16) Uani 1 1 d . A .
H13D H 0.4944 1.0216 0.1268 0.085 Uiso 1 1 calc R . .
H13E H 0.6258 1.1556 0.0935 0.085 Uiso 1 1 calc R . .
H13F H 0.5882 1.1587 0.1709 0.085 Uiso 1 1 calc R . .
C170 C 0.8765(5) 0.6472(5) 0.0818(2) 0.0302(11) Uani 1 1 d . . .
H170 H 0.9207 0.6648 0.1280 0.036 Uiso 1 1 calc R A .
C171 C 1.0082(5) 0.6814(5) 0.0326(2) 0.0378(12) Uani 1 1 d . A .
H17A H 1.0714 0.7828 0.0333 0.057 Uiso 1 1 calc R . .
H17B H 0.9665 0.6522 -0.0124 0.057 Uiso 1 1 calc R . .
H17C H 1.0711 0.6309 0.0455 0.057 Uiso 1 1 calc R . .
C172 C 0.7680(5) 0.4919(5) 0.0757(2) 0.0395(12) Uani 1 1 d . A .
H17D H 0.6861 0.4697 0.1085 0.059 Uiso 1 1 calc R . .
H17E H 0.8250 0.4338 0.0842 0.059 Uiso 1 1 calc R . .
H17F H 0.7233 0.4725 0.0307 0.059 Uiso 1 1 calc R . .

loop_
_atom_site_aniso_label
_atom_site_aniso_U_11
_atom_site_aniso_U_22
_atom_site_aniso_U_33
_atom_site_aniso_U_23
_atom_site_aniso_U_13
_atom_site_aniso_U_12
Ti1 0.0205(4) 0.0342(5) 0.0247(5) 0.0038(4) -0.0014(3) 0.0036(3)
Al1 0.0183(6) 0.0222(7) 0.0190(6) 0.0044(5) 0.0002(5) 0.0072(5)
O1 0.0236(15) 0.0336(18) 0.0283(16) 0.0046(14) 0.0017(13) 0.0103(13)
N1 0.0222(18) 0.0176(19) 0.0220(19) 0.0048(14) -0.0023(14) 0.0101(15)
N2 0.0180(18) 0.024(2) 0.0217(19) 0.0054(15) -0.0006(14) 0.0074(15)
C1 0.021(2) 0.023(2) 0.028(2) 0.0066(18) -0.0005(18) 0.0108(19)
C2 0.025(2) 0.028(3) 0.034(3) 0.007(2) 0.0037(19) 0.006(2)
C3 0.016(2) 0.023(2) 0.033(3) 0.0067(19) -0.0045(19) 0.0044(18)
C4 0.021(2) 0.017(2) 0.028(2) 0.0056(17) -0.0028(18) 0.0101(18)
C5 0.024(2) 0.029(3) 0.031(3) 0.000(2) -0.0060(19) 0.002(2)
C6 0.020(2) 0.023(2) 0.022(2) -0.0057(18) -0.0035(18) 0.0039(18)
C7 0.027(2) 0.024(2) 0.019(2) -0.0004(18) -0.0025(18) 0.0055(19)
C8 0.035(3) 0.041(3) 0.023(3) 0.002(2) -0.002(2) 0.006(2)
C9 0.037(3) 0.065(4) 0.028(3) -0.016(3) 0.006(2) 0.017(3)
C10 0.036(3) 0.061(4) 0.044(3) -0.019(3) -0.006(2) 0.027(3)
C11 0.031(2) 0.034(3) 0.031(3) -0.014(2) -0.008(2) 0.017(2)
C12 0.015(2) 0.033(3) 0.023(2) 0.013(2) -0.0011(17) 0.0063(19)
C13 0.024(2) 0.036(3) 0.029(3) 0.017(2) 0.009(2) 0.010(2)
C14 0.026(3) 0.062(4) 0.041(3) 0.031(3) 0.002(2) 0.019(2)
C15 0.038(3) 0.076(4) 0.020(3) 0.010(3) 0.001(2) 0.023(3)
C16 0.030(3) 0.060(4) 0.026(3) 0.003(2) -0.001(2) 0.019(2)
C17 0.024(2) 0.039(3) 0.019(2) 0.000(2) 0.0021(18) 0.005(2)
C18 0.023(4) 0.042(5) 0.028(7) 0.017(5) 0.007(4) 0.010(4)
C19 0.029(7) 0.046(4) 0.030(6) 0.006(4) 0.010(5) 0.014(5)
C20 0.030(5) 0.044(6) 0.021(4) 0.005(5) -0.001(4) 0.010(4)
C21 0.036(4) 0.043(5) 0.019(6) 0.014(5) -0.003(5) 0.017(4)
C22 0.036(4) 0.031(4) 0.032(7) 0.020(5) -0.006(4) 0.004(4)
C23 0.019(4) 0.048(6) 0.036(6) 0.003(5) -0.006(4) 0.008(4)
C24 0.031(4) 0.038(5) 0.042(7) 0.016(5) -0.005(5) 0.015(4)
C25 0.026(4) 0.040(6) 0.035(9) 0.018(5) -0.009(5) 0.008(5)
C26 0.026(4) 0.059(8) 0.025(4) 0.013(5) -0.002(3) 0.010(5)
C27 0.030(4) 0.049(7) 0.030(5) -0.005(5) -0.003(4) 0.005(5)
C29 0.028(6) 0.037(6) 0.059(9) -0.021(6) 0.011(6) -0.001(5)
C18B 0.025(6) 0.048(7) 0.030(9) 0.015(6) 0.009(6) 0.006(6)
C19B 0.029(9) 0.042(6) 0.030(8) 0.006(5) 0.004(7) 0.011(6)
C20B 0.034(7) 0.040(9) 0.024(7) 0.013(7) -0.003(7) 0.013(6)
C21B 0.043(6) 0.039(7) 0.029(9) 0.011(7) 0.001(7) 0.013(5)
C22B 0.037(6) 0.031(6) 0.032(9) 0.020(6) -0.005(6) 0.002(5)
C23B 0.028(6) 0.049(8) 0.038(8) 0.005(7) -0.005(6) 0.010(6)
C24B 0.031(6) 0.051(7) 0.043(10) 0.009(7) -0.008(6) 0.013(6)
C25B 0.039(6) 0.051(8) 0.042(10) 0.018(6) -0.008(7) 0.013(6)
C26B 0.036(6) 0.053(10) 0.030(8) 0.018(8) -0.002(6) 0.004(8)
C27B 0.031(6) 0.059(9) 0.028(6) 0.013(7) -0.007(5) 0.007(7)
C29B 0.08(2) 0.10(2) 0.09(2) -0.049(19) -0.001(15) -0.003(17)
C28 0.038(3) 0.030(3) 0.025(2) 0.001(2) 0.005(2) 0.013(2)
C70 0.039(3) 0.033(3) 0.027(3) 0.008(2) 0.001(2) 0.016(2)
C71 0.051(3) 0.047(3) 0.031(3) 0.009(2) -0.008(2) 0.022(3)
C72 0.070(4) 0.032(3) 0.034(3) 0.005(2) -0.008(3) 0.019(3)
C110 0.044(3) 0.045(3) 0.040(3) -0.005(2) -0.009(2) 0.031(3)
C111 0.052(4) 0.038(3) 0.112(5) -0.008(3) -0.039(3) 0.021(3)
C112 0.036(3) 0.045(3) 0.063(4) 0.012(3) -0.008(3) 0.013(3)
C130 0.038(3) 0.041(3) 0.047(3) 0.025(2) 0.010(2) 0.023(2)
C131 0.048(3) 0.043(3) 0.054(3) 0.010(3) -0.007(3) 0.023(3)
C132 0.042(3) 0.041(3) 0.093(5) 0.026(3) 0.004(3) 0.024(3)
C170 0.030(2) 0.037(3) 0.026(2) -0.004(2) -0.0001(19) 0.016(2)
C171 0.037(3) 0.045(3) 0.029(3) -0.002(2) 0.000(2) 0.014(2)
C172 0.038(3) 0.045(3) 0.032(3) -0.006(2) 0.002(2) 0.014(2)

loop_
_atom_type_symbol
_atom_type_description
_atom_type_scat_dispersion_real
_atom_type_scat_dispersion_imag
_atom_type_scat_source
C C 0.0181 0.0091 'International Tables Vol C Tables 4.2.6.8 and 6.1.1.4'
H H 0.0000 0.0000 'International Tables Vol C Tables 4.2.6.8 and 6.1.1.4'
N N 0.0311 0.0180 'International Tables Vol C Tables 4.2.6.8 and 6.1.1.4'
O O 0.0492 0.0322 'International Tables Vol C Tables 4.2.6.8 and 6.1.1.4'
Al Al 0.2130 0.2455 'International Tables Vol C Tables 4.2.6.8 and 6.1.1.4'
Ti Ti 0.2191 1.8069 'International Tables Vol C Tables 4.2.6.8 and 6.1.1.4'

loop_
_geom_angle_atom_site_label_1
_geom_angle_atom_site_label_2
_geom_angle_atom_site_label_3
_geom_angle
_geom_angle_site_symmetry_1
_geom_angle_site_symmetry_3
_geom_angle_publ_flag
O1 Ti1 C29B 94.5(13) . . ?
O1 Ti1 C29 95.6(5) . . ?
C29B Ti1 C29 9.7(19) . . ?
O1 Ti1 C21B 99.6(8) . . ?
C29B Ti1 C21B 77.8(15) . . ?
C29 Ti1 C21B 68.1(9) . . ?
O1 Ti1 C22B 134.5(8) . . ?
C29B Ti1 C22B 84.5(16) . . ?
C29 Ti1 C22B 76.8(10) . . ?
C21B Ti1 C22B 35.7(5) . . ?
O1 Ti1 C25 82.1(3) . . ?
C29B Ti1 C25 104.4(14) . . ?
C29 Ti1 C25 114.1(7) . . ?
C21B Ti1 C25 177.2(8) . . ?
C22B Ti1 C25 142.3(9) . . ?
O1 Ti1 C24 109.6(3) . . ?
C29B Ti1 C24 121.0(15) . . ?
C29 Ti1 C24 129.0(7) . . ?
C21B Ti1 C24 142.7(8) . . ?
C22B Ti1 C24 109.6(9) . . ?
C25 Ti1 C24 34.6(3) . . ?
O1 Ti1 C26 89.8(3) . . ?
C29B Ti1 C26 70.6(14) . . ?
C29 Ti1 C26 80.3(7) . . ?
C21B Ti1 C26 147.7(6) . . ?
C22B Ti1 C26 131.3(7) . . ?
C25 Ti1 C26 34.2(2) . . ?
C24 Ti1 C26 57.0(3) . . ?
O1 Ti1 C27 123.6(3) . . ?
C29B Ti1 C27 64.2(15) . . ?
C29 Ti1 C27 71.5(7) . . ?
C21B Ti1 C27 122.6(7) . . ?
C22B Ti1 C27 96.8(7) . . ?
C25 Ti1 C27 57.7(3) . . ?
C24 Ti1 C27 57.6(4) . . ?
C26 Ti1 C27 34.8(3) . . ?
O1 Ti1 C19 103.1(4) . . ?
C29B Ti1 C19 139.5(14) . . ?
C29 Ti1 C19 130.3(7) . . ?
C21B Ti1 C19 63.6(9) . . ?
C22B Ti1 C19 57.2(11) . . ?
C25 Ti1 C19 113.9(5) . . ?
C24 Ti1 C19 87.0(5) . . ?
C26 Ti1 C19 144.0(5) . . ?
C27 Ti1 C19 127.5(5) . . ?
O1 Ti1 C24B 109.3(6) . . ?
C29B Ti1 C24B 130.5(15) . . ?
C29 Ti1 C24B 137.9(9) . . ?
C21B Ti1 C24B 135.5(9) . . ?
C22B Ti1 C24B 105.3(11) . . ?
C25 Ti1 C24B 41.7(6) . . ?
C24 Ti1 C24B 10.1(7) . . ?
C26 Ti1 C24B 66.9(6) . . ?
C27 Ti1 C24B 66.5(7) . . ?
C19 Ti1 C24B 77.1(7) . . ?
O1 Ti1 C23 138.7(6) . . ?
C29B Ti1 C23 95.1(15) . . ?
C29 Ti1 C23 100.3(7) . . ?
C21B Ti1 C23 121.7(9) . . ?
C22B Ti1 C23 86.4(10) . . ?
C25 Ti1 C23 56.6(6) . . ?
C24 Ti1 C23 34.2(4) . . ?
C26 Ti1 C23 56.3(5) . . ?
C27 Ti1 C23 34.0(3) . . ?
C19 Ti1 C23 95.0(6) . . ?
C24B Ti1 C23 39.5(9) . . ?
O1 Al1 N2 113.87(15) . . ?
O1 Al1 N1 111.06(15) . . ?
N2 Al1 N1 95.73(14) . . ?
O1 Al1 C28 115.23(17) . . ?
N2 Al1 C28 110.90(17) . . ?
N1 Al1 C28 108.23(17) . . ?
Al1 O1 Ti1 151.69(18) . . ?
C4 N1 C6 120.4(3) . . ?
C4 N1 Al1 119.0(3) . . ?
C6 N1 Al1 119.9(2) . . ?
C1 N2 C12 119.9(3) . . ?
C1 N2 Al1 117.4(3) . . ?
C12 N2 Al1 122.0(2) . . ?
N2 C1 C3 123.1(4) . . ?
N2 C1 C2 120.2(4) . . ?
C3 C1 C2 116.7(4) . . ?
C1 C3 C4 128.0(4) . . ?
N1 C4 C3 122.2(4) . . ?
N1 C4 C5 120.8(4) . . ?
C3 C4 C5 117.0(4) . . ?
C7 C6 C11 121.4(4) . . ?
C7 C6 N1 120.6(4) . . ?
C11 C6 N1 117.9(4) . . ?
C8 C7 C6 117.9(4) . . ?
C8 C7 C70 118.6(4) . . ?
C6 C7 C70 123.5(4) . . ?
C9 C8 C7 121.0(5) . . ?
C10 C9 C8 120.1(4) . . ?
C9 C10 C11 121.7(5) . . ?
C10 C11 C6 117.9(4) . . ?
C10 C11 C110 120.5(4) . . ?
C6 C11 C110 121.6(4) . . ?
C17 C12 C13 121.7(4) . . ?
C17 C12 N2 120.3(4) . . ?
C13 C12 N2 117.9(4) . . ?
C12 C13 C14 116.7(4) . . ?
C12 C13 C130 122.4(4) . . ?
C14 C13 C130 120.9(4) . . ?
C15 C14 C13 121.5(5) . . ?
C16 C15 C14 120.5(5) . . ?
C15 C16 C17 121.5(5) . . ?
C16 C17 C12 118.0(4) . . ?
C16 C17 C170 117.9(4) . . ?
C12 C17 C170 124.0(4) . . ?
C22 C18 C19 107.6(8) . . ?
C22 C18 Ti1 75.2(13) . . ?
C19 C18 Ti1 71.9(10) . . ?
C20 C19 C18 108.0(8) . . ?
C20 C19 Ti1 73.7(11) . . ?
C18 C19 Ti1 74.3(10) . . ?
C21 C20 C19 108.3(8) . . ?
C21 C20 Ti1 74.9(10) . . ?
C19 C20 Ti1 72.5(11) . . ?
C20 C21 C22 107.6(8) . . ?
C20 C21 Ti1 72.0(11) . . ?
C22 C21 Ti1 74.1(9) . . ?
C18 C22 C21 108.5(8) . . ?
C18 C22 Ti1 71.9(13) . . ?
C21 C22 Ti1 72.6(9) . . ?
C27 C23 C24 109.4(8) . . ?
C27 C23 Ti1 72.3(13) . . ?
C24 C23 Ti1 71.2(14) . . ?
C23 C24 C25 107.5(8) . . ?
C23 C24 Ti1 74.6(16) . . ?
C25 C24 Ti1 72.6(8) . . ?
C26 C25 C24 107.9(7) . . ?
C26 C25 Ti1 73.1(6) . . ?
C24 C25 Ti1 72.8(8) . . ?
C25 C26 C27 109.2(7) . . ?
C25 C26 Ti1 72.8(6) . . ?
C27 C26 Ti1 73.6(6) . . ?
C23 C27 C26 105.8(7) . . ?
C23 C27 Ti1 73.7(15) . . ?
C26 C27 Ti1 71.6(6) . . ?
C22B C18B C19B 108.0(12) . . ?
C22B C18B Ti1 66(2) . . ?
C19B C18B Ti1 70.9(17) . . ?
C20B C19B C18B 106.7(11) . . ?
C20B C19B Ti1 74.6(19) . . ?
C18B C19B Ti1 75.7(18) . . ?
C21B C20B C19B 108.1(12) . . ?
C21B C20B Ti1 66.6(17) . . ?
C19B C20B Ti1 71.8(19) . . ?
C20B C21B C22B 108.0(12) . . ?
C20B C21B Ti1 79.4(19) . . ?
C22B C21B Ti1 72.5(17) . . ?
C18B C22B C21B 107.5(12) . . ?
C18B C22B Ti1 80(2) . . ?
C21B C22B Ti1 71.9(16) . . ?
C27B C23B C24B 108.5(11) . . ?
C27B C23B Ti1 75(2) . . ?
C24B C23B Ti1 73(3) . . ?
C25B C24B C23B 107.8(11) . . ?
C25B C24B Ti1 75.9(14) . . ?
C23B C24B Ti1 73(3) . . ?
C26B C25B C24B 107.7(11) . . ?
C26B C25B Ti1 75.2(15) . . ?
C24B C25B Ti1 70.7(15) . . ?
C25B C26B C27B 108.7(11) . . ?
C25B C26B Ti1 72.2(15) . . ?
C27B C26B Ti1 71.4(12) . . ?
C23B C27B C26B 107.3(11) . . ?
C23B C27B Ti1 72(3) . . ?
C26B C27B Ti1 75.7(12) . . ?
C7 C70 C72 110.7(4) . . ?
C7 C70 C71 111.9(4) . . ?
C72 C70 C71 108.9(4) . . ?
C112 C110 C11 110.6(4) . . ?
C112 C110 C111 110.3(4) . . ?
C11 C110 C111 113.3(4) . . ?
C13 C130 C132 113.9(4) . . ?
C13 C130 C131 113.1(4) . . ?
C132 C130 C131 107.2(4) . . ?
C17 C170 C172 111.9(4) . . ?
C17 C170 C171 110.3(4) . . ?
C172 C170 C171 109.8(4) . . ?

loop_
_geom_bond_atom_site_label_1
_geom_bond_atom_site_label_2
_geom_bond_distance
_geom_bond_site_symmetry_2
_geom_bond_publ_flag
Ti1 O1 1.808(3) . ?
Ti1 C29B 2.227(16) . ?
Ti1 C29 2.239(9) . ?
Ti1 C21B 2.30(3) . ?
Ti1 C22B 2.31(4) . ?
Ti1 C25 2.372(12) . ?
Ti1 C24 2.374(19) . ?
Ti1 C26 2.376(11) . ?
Ti1 C27 2.401(12) . ?
Ti1 C19 2.413(19) . ?
Ti1 C24B 2.42(3) . ?
Ti1 C23 2.42(4) . ?
Al1 O1 1.715(3) . ?
Al1 N2 1.919(3) . ?
Al1 N1 1.926(3) . ?
Al1 C28 1.958(4) . ?
N1 C4 1.332(5) . ?
N1 C6 1.446(5) . ?
N2 C1 1.337(5) . ?
N2 C12 1.459(5) . ?
C1 C3 1.397(6) . ?
C1 C2 1.505(6) . ?
C3 C4 1.400(6) . ?
C4 C5 1.506(6) . ?
C6 C7 1.405(6) . ?
C6 C11 1.416(6) . ?
C7 C8 1.393(6) . ?
C7 C70 1.520(6) . ?
C8 C9 1.387(7) . ?
C9 C10 1.374(7) . ?
C10 C11 1.380(7) . ?
C11 C110 1.524(6) . ?
C12 C17 1.404(6) . ?
C12 C13 1.415(6) . ?
C13 C14 1.418(6) . ?
C13 C130 1.513(7) . ?
C14 C15 1.374(7) . ?
C15 C16 1.362(7) . ?
C16 C17 1.400(6) . ?
C17 C170 1.514(6) . ?
C18 C22 1.398(11) . ?
C18 C19 1.412(10) . ?
C19 C20 1.410(10) . ?
C20 C21 1.397(10) . ?
C21 C22 1.417(9) . ?
C23 C27 1.408(10) . ?
C23 C24 1.409(10) . ?
C24 C25 1.411(10) . ?
C25 C26 1.394(10) . ?
C26 C27 1.428(9) . ?
C18B C22B 1.410(13) . ?
C18B C19B 1.414(12) . ?
C19B C20B 1.413(12) . ?
C20B C21B 1.401(12) . ?
C21B C22B 1.412(12) . ?
C23B C27B 1.407(12) . ?
C23B C24B 1.414(13) . ?
C24B C25B 1.411(12) . ?
C25B C26B 1.406(12) . ?
C26B C27B 1.414(12) . ?
C70 C72 1.530(6) . ?
C70 C71 1.535(6) . ?
C110 C112 1.510(7) . ?
C110 C111 1.525(7) . ?
C130 C132 1.535(7) . ?
C130 C131 1.536(7) . ?
C170 C172 1.528(6) . ?
C170 C171 1.532(6) . ?
